data_2214614
loop_
_publ_author_name
'Ben Ali, Karim'
'Chiaroni, Ang\`ele'
'Bohe, Luis'

_publ_section_title
;(3<i>R</i>,4<i>S</i>)-2-Isopropyl-3-methyl-4-phenyl-3,4-dihydroisoquinolinium
 iodide
;
_journal_coeditor_code DN2204
_journal_issue 8
_journal_name_full 'Acta Crystallographica Section E'
_journal_page_first o3355
_journal_page_last o3355
_journal_paper_doi 10.1107/S1600536807030565
_journal_volume 63
_journal_year 2007
_chemical_formula_iupac 'C19 H22 N +, I -'
_chemical_formula_moiety 'C19 H22 N +, I -'
_chemical_formula_sum 'C19 H22 I N'
_chemical_formula_weight 391.28
_chemical_melting_point 457
_chemical_name_systematic
;
(3<i>R</i>,4S)-2-Isopropyl-3-methyl-4-phenyl-3,4-dihydroisoquinolinium iodide
;
_space_group_IT_number 169
_symmetry_cell_setting hexagonal
_symmetry_space_group_name_Hall 'P 61'
_symmetry_space_group_name_H-M 'P 61'
_atom_sites_solution_hydrogens difmap
_atom_sites_solution_primary direct
_atom_sites_solution_secondary difmap
_audit_creation_method SHELXL97
_cell_angle_alpha 90.00
_cell_angle_beta 90.00
_cell_angle_gamma 120.00
_cell_formula_units_Z 6
_cell_length_a 9.773(4)
_cell_length_b 9.773(4)
_cell_length_c 32.630(12)
_cell_measurement_reflns_used 3639
_cell_measurement_temperature 293(2)
_cell_measurement_theta_max 27.485
_cell_measurement_theta_min 0.998
_cell_volume 2699.0(19)
_computing_cell_refinement 'DENZO (Otwinowski & Minor, 1997)'
_computing_data_collection 'COLLECT (Hooft, 1998)'
_computing_data_reduction DENZO
_computing_molecular_graphics 'ORTEP-3 for Windows (Farrugia, 1997)'
_computing_publication_material SHELXL97
_computing_structure_refinement 'SHELXL97 (Sheldrick, 1997)'
_computing_structure_solution 'SHELXS97 (Sheldrick, 1997)'
_diffrn_ambient_temperature 293(2)
_diffrn_measured_fraction_theta_full .996
_diffrn_measured_fraction_theta_max .996
_diffrn_measurement_device_type 'Nonius KappaCCD'
_diffrn_measurement_method '\f and \w'
_diffrn_radiation_monochromator graphite
_diffrn_radiation_source 'fine-focus sealed tube'
_diffrn_radiation_type MoK\a
_diffrn_radiation_wavelength 0.71073
_diffrn_reflns_av_R_equivalents 0.0144
_diffrn_reflns_av_sigmaI/netI 0.0294
_diffrn_reflns_limit_h_max 12
_diffrn_reflns_limit_h_min -12
_diffrn_reflns_limit_k_max 10
_diffrn_reflns_limit_k_min -10
_diffrn_reflns_limit_l_max 34
_diffrn_reflns_limit_l_min -42
_diffrn_reflns_number 6545
_diffrn_reflns_theta_full 27.48
_diffrn_reflns_theta_max 27.48
_diffrn_reflns_theta_min 2.41
_exptl_absorpt_coefficient_mu 1.774
_exptl_absorpt_correction_T_max 0.540
_exptl_absorpt_correction_T_min 0.491
_exptl_absorpt_correction_type multi-scan
_exptl_absorpt_process_details '(SCALEPACK; Otwinowski & Minor, 1997)'
_exptl_crystal_colour yellow
_exptl_crystal_density_diffrn 1.444
_exptl_crystal_density_method 'not measured'
_exptl_crystal_description prism
_exptl_crystal_F_000 1176
_exptl_crystal_size_max 0.40
_exptl_crystal_size_mid 0.35
_exptl_crystal_size_min 0.35
_refine_diff_density_max .553
_refine_diff_density_min -1.013
_refine_ls_abs_structure_details 'Flack (1983), 1602 Friedel pairs'
_refine_ls_abs_structure_Flack 0.01(3)
_refine_ls_extinction_method none
_refine_ls_goodness_of_fit_ref 1.024
_refine_ls_hydrogen_treatment constr
_refine_ls_matrix_type full
_refine_ls_number_parameters 193
_refine_ls_number_reflns 3694
_refine_ls_number_restraints 1
_refine_ls_restrained_S_all 1.024
_refine_ls_R_factor_all 0.0525
_refine_ls_R_factor_gt 0.0377
_refine_ls_shift/su_max 0.002
_refine_ls_shift/su_mean 0.000
_refine_ls_structure_factor_coef Fsqd
_refine_ls_weighting_details 'calc w=1/[\s^2^(Fo^2^)+(0.0277P)^2^+2.172P] where P=(Fo^2^+2Fc^2^)/3'
_refine_ls_weighting_scheme calc
_refine_ls_wR_factor_gt 0.0778
_refine_ls_wR_factor_ref 0.0855
_reflns_number_gt 2992
_reflns_number_total 3694
_reflns_threshold_expression I>2\s(I)
_cod_data_source_file dn2204.cif
_cod_data_source_block I
_cod_database_code 2214614
_cod_database_fobs_code 2214614

loop_
_symmetry_equiv_pos_as_xyz
'x, y, z'
'-y, x-y, z+1/3'
'-x+y, -x, z+2/3'
'-x, -y, z+1/2'
'y, -x+y, z+5/6'
'x-y, x, z+1/6'

loop_
_atom_site_type_symbol
_atom_site_label
_atom_site_fract_x
_atom_site_fract_y
_atom_site_fract_z
_atom_site_U_iso_or_equiv
_atom_site_adp_type
_atom_site_calc_flag
_atom_site_refinement_flags
_atom_site_occupancy
I I1 0.64454(5) 0.68377(4) 0.139072(16) 0.1060(2) Uani d . 1
C C1 0.7788(5) 0.4692(5) 0.20412(13) 0.0535(10) Uani d . 1
H H1 0.8142 0.5730 0.2121 0.060 Uiso calc R 1
N N2 0.8719(4) 0.4388(4) 0.18374(10) 0.0528(8) Uani d . 1
C C3 0.8106(5) 0.2778(5) 0.16614(15) 0.0599(11) Uani d . 1
H H3 0.9006 0.2622 0.1610 0.067 Uiso calc R 1
C C4 0.7003(5) 0.1521(5) 0.19702(15) 0.0606(11) Uani d . 1
H H4 0.6446 0.0516 0.1822 0.068 Uiso calc R 1
C C5 0.4251(6) 0.0766(6) 0.22239(18) 0.0740(14) Uani d . 1
H H5 0.3941 -0.0298 0.2198 0.083 Uiso calc R 1
C C6 0.3199(6) 0.1186(8) 0.23685(19) 0.0853(17) Uani d . 1
H H6 0.2183 0.0406 0.2440 0.096 Uiso calc R 1
C C7 0.3627(6) 0.2737(9) 0.24090(19) 0.0837(17) Uani d . 1
H H7 0.2898 0.3009 0.2505 0.094 Uiso calc R 1
C C8 0.5150(6) 0.3917(6) 0.23068(16) 0.0692(13) Uani d . 1
H H8 0.5454 0.4976 0.2341 0.078 Uiso calc R 1
C C9 0.6205(5) 0.3492(5) 0.21536(13) 0.0508(9) Uani d . 1
C C10 0.5777(5) 0.1908(5) 0.21141(14) 0.0543(10) Uani d . 1
C C11 0.7318(7) 0.2690(7) 0.12538(15) 0.0827(16) Uani d . 1
H H11A 0.6999 0.1688 0.1127 0.099 Uiso calc R 1
H H11B 0.8049 0.3525 0.1078 0.099 Uiso calc R 1
H H11C 0.6407 0.2800 0.1298 0.099 Uiso calc R 1
C C12 0.7885(5) 0.1284(5) 0.23205(16) 0.0582(11) Uani d . 1
C C13 0.8437(6) 0.2279(6) 0.26558(16) 0.0666(12) Uani d . 1
H H13 0.8217 0.3098 0.2678 0.075 Uiso calc R 1
C C14 0.9315(6) 0.2078(7) 0.29619(18) 0.0766(14) Uani d . 1
H H14 0.9722 0.2789 0.3179 0.086 Uiso calc R 1
C C15 0.9572(7) 0.0836(9) 0.2941(2) 0.094(2) Uani d . 1
H H15 1.0137 0.0679 0.3147 0.105 Uiso calc R 1
C C16 0.8997(7) -0.0179(8) 0.2617(3) 0.096(2) Uani d . 1
H H16 0.9167 -0.1033 0.2605 0.108 Uiso calc R 1
C C17 0.8179(6) 0.0037(6) 0.2311(2) 0.0740(14) Uani d . 1
H H17 0.7812 -0.0663 0.2091 0.083 Uiso calc R 1
C C18 1.0400(5) 0.5578(6) 0.17395(16) 0.0718(13) Uani d . 1
H H18 1.0601 0.5393 0.1456 0.080 Uiso calc R 1
C C19 1.0690(7) 0.7252(6) 0.1764(2) 0.097(2) Uani d . 1
H H19A 1.1722 0.7972 0.1659 0.116 Uiso calc R 1
H H19B 1.0622 0.7510 0.2044 0.116 Uiso calc R 1
H H19C 0.9908 0.7333 0.1604 0.116 Uiso calc R 1
C C20 1.1482(6) 0.5291(9) 0.2014(2) 0.097(2) Uani d . 1
H H20A 1.1392 0.5570 0.2291 0.116 Uiso calc R 1
H H20B 1.2554 0.5927 0.1923 0.116 Uiso calc R 1
H H20C 1.1185 0.4196 0.2003 0.116 Uiso calc R 1

loop_
_atom_site_aniso_label
_atom_site_aniso_U_11
_atom_site_aniso_U_22
_atom_site_aniso_U_33
_atom_site_aniso_U_12
_atom_site_aniso_U_13
_atom_site_aniso_U_23
I1 0.0964(3) 0.0813(3) 0.0739(2) -0.00536(18) -0.0301(2) 0.0212(2)
C1 0.064(3) 0.052(2) 0.047(2) 0.031(2) -0.0024(19) -0.0007(18)
N2 0.0505(19) 0.0547(19) 0.0459(19) 0.0208(16) -0.0008(15) -0.0027(15)
C3 0.062(3) 0.071(3) 0.050(2) 0.036(2) -0.004(2) -0.018(2)
C4 0.062(3) 0.050(2) 0.067(3) 0.026(2) -0.010(2) -0.020(2)
C5 0.057(3) 0.063(3) 0.082(4) 0.016(2) -0.006(3) 0.010(3)
C6 0.052(3) 0.111(5) 0.081(4) 0.031(3) 0.007(3) 0.027(3)
C7 0.066(3) 0.128(5) 0.075(4) 0.061(4) 0.010(3) 0.020(3)
C8 0.079(3) 0.082(3) 0.065(3) 0.053(3) 0.012(3) 0.013(3)
C9 0.052(2) 0.057(2) 0.046(2) 0.030(2) 0.0008(17) 0.0041(18)
C10 0.049(2) 0.058(2) 0.054(3) 0.025(2) -0.0067(19) 0.0007(19)
C11 0.081(3) 0.103(4) 0.051(3) 0.036(3) -0.013(2) -0.019(3)
C12 0.057(2) 0.048(2) 0.076(3) 0.030(2) 0.004(2) 0.002(2)
C13 0.078(3) 0.061(3) 0.068(3) 0.039(2) -0.011(3) -0.002(2)
C14 0.070(3) 0.096(4) 0.070(4) 0.045(3) 0.000(2) 0.018(3)
C15 0.061(3) 0.119(5) 0.116(5) 0.057(3) 0.027(3) 0.063(4)
C16 0.083(4) 0.083(4) 0.151(7) 0.062(3) 0.032(4) 0.040(4)
C17 0.070(3) 0.059(3) 0.101(4) 0.038(3) 0.015(3) 0.002(3)
C18 0.052(3) 0.094(4) 0.050(3) 0.023(2) 0.003(2) -0.005(2)
C19 0.082(4) 0.073(3) 0.081(4) -0.002(3) 0.005(3) 0.004(3)
C20 0.057(3) 0.141(6) 0.083(4) 0.042(3) -0.009(3) -0.019(4)

loop_
_atom_type_symbol
_atom_type_description
_atom_type_scat_dispersion_real
_atom_type_scat_dispersion_imag
_atom_type_scat_source
C C .0033 .0016 'International Tables Vol C Tables 4.2.6.8 and 6.1.1.4'
N N .0061 .0033 'International Tables Vol C Tables 4.2.6.8 and 6.1.1.4'
O O .0106 .0060 'International Tables Vol C Tables 4.2.6.8 and 6.1.1.4'
H H .0000 .0000 'International Tables Vol C Tables 4.2.6.8 and 6.1.1.4'
I I -.4742 1.8119 'International Tables Vol C Tables 4.2.6.8 and 6.1.1.4'

loop_
_geom_angle_atom_site_label_1
_geom_angle_atom_site_label_2
_geom_angle_atom_site_label_3
_geom_angle
N2 C1 C9 122.8(4)
N2 C1 H1 118.6
C9 C1 H1 118.6
C1 N2 C3 119.3(4)
C1 N2 C18 124.3(4)
C3 N2 C18 116.3(4)
N2 C3 C11 108.8(4)
N2 C3 C4 110.0(3)
C11 C3 C4 113.3(4)
N2 C3 H3 108.2
C11 C3 H3 108.2
C4 C3 H3 108.2
C10 C4 C12 112.9(4)
C10 C4 C3 109.4(4)
C12 C4 C3 113.0(4)
C10 C4 H4 107.1
C12 C4 H4 107.1
C3 C4 H4 107.1
C6 C5 C10 120.9(5)
C6 C5 H5 119.5
C10 C5 H5 119.5
C7 C6 C5 120.6(5)
C7 C6 H6 119.7
C5 C6 H6 119.7
C6 C7 C8 120.2(5)
C6 C7 H7 119.9
C8 C7 H7 119.9
C9 C8 C7 119.1(5)
C9 C8 H8 120.4
C7 C8 H8 120.4
C8 C9 C10 120.8(4)
C8 C9 C1 120.2(4)
C10 C9 C1 118.9(4)
C5 C10 C9 118.3(4)
C5 C10 C4 123.3(4)
C9 C10 C4 118.4(4)
C3 C11 H11A 109.5
C3 C11 H11B 109.5
H11A C11 H11B 109.5
C3 C11 H11C 109.5
H11A C11 H11C 109.5
H11B C11 H11C 109.5
C13 C12 C17 117.2(5)
C13 C12 C4 122.8(4)
C17 C12 C4 120.0(5)
C12 C13 C14 121.3(5)
C12 C13 H13 119.3
C14 C13 H13 119.3
C15 C14 C13 119.5(6)
C15 C14 H14 120.3
C13 C14 H14 120.3
C14 C15 C16 119.7(6)
C14 C15 H15 120.2
C16 C15 H15 120.2
C17 C16 C15 121.1(5)
C17 C16 H16 119.4
C15 C16 H16 119.4
C16 C17 C12 121.0(6)
C16 C17 H17 119.5
C12 C17 H17 119.5
N2 C18 C20 109.0(4)
N2 C18 C19 111.5(4)
C20 C18 C19 113.4(5)
N2 C18 H18 107.5
C20 C18 H18 107.5
C19 C18 H18 107.5
C18 C19 H19A 109.5
C18 C19 H19B 109.5
H19A C19 H19B 109.5
C18 C19 H19C 109.5
H19A C19 H19C 109.5
H19B C19 H19C 109.5
C18 C20 H20A 109.5
C18 C20 H20B 109.5
H20A C20 H20B 109.5
C18 C20 H20C 109.5
H20A C20 H20C 109.5
H20B C20 H20C 109.5

loop_
_geom_bond_atom_site_label_1
_geom_bond_atom_site_label_2
_geom_bond_distance
C1 N2 1.276(5)
C1 C9 1.445(6)
C1 H1 0.9300
N2 C3 1.491(5)
N2 C18 1.497(5)
C3 C11 1.517(7)
C3 C4 1.537(7)
C3 H3 0.9800
C4 C10 1.501(6)
C4 C12 1.518(7)
C4 H4 0.9800
C5 C6 1.367(8)
C5 C10 1.391(6)
C5 H5 0.9300
C6 C7 1.362(8)
C6 H6 0.9300
C7 C8 1.393(8)
C7 H7 0.9300
C8 C9 1.383(6)
C8 H8 0.9300
C9 C10 1.393(6)
C11 H11A 0.9600
C11 H11B 0.9600
C11 H11C 0.9600
C12 C13 1.381(7)
C12 C17 1.385(6)
C13 C14 1.393(7)
C13 H13 0.9300
C14 C15 1.359(8)
C14 H14 0.9300
C15 C16 1.364(9)
C15 H15 0.9300
C16 C17 1.361(9)
C16 H16 0.9300
C17 H17 0.9300
C18 C20 1.516(8)
C18 C19 1.516(8)
C18 H18 0.9800
C19 H19A 0.9600
C19 H19B 0.9600
C19 H19C 0.9600
C20 H20A 0.9600
C20 H20B 0.9600
C20 H20C 0.9600

loop_
_geom_torsion_atom_site_label_1
_geom_torsion_atom_site_label_2
_geom_torsion_atom_site_label_3
_geom_torsion_atom_site_label_4
_geom_torsion
C9 C1 N2 C3 7.8(6)
C9 C1 N2 C18 -175.7(4)
C1 N2 C3 C11 83.8(5)
C18 N2 C3 C11 -92.9(5)
C1 N2 C3 C4 -40.9(5)
C18 N2 C3 C4 142.4(4)
N2 C3 C4 C10 51.6(5)
C11 C3 C4 C10 -70.5(5)
N2 C3 C4 C12 -75.1(5)
C11 C3 C4 C12 162.8(4)
C10 C5 C6 C7 -0.1(9)
C5 C6 C7 C8 -0.7(9)
C6 C7 C8 C9 1.8(9)
C7 C8 C9 C10 -2.2(7)
C7 C8 C9 C1 179.3(5)
N2 C1 C9 C8 -168.1(5)
N2 C1 C9 C10 13.4(6)
C6 C5 C10 C9 -0.3(8)
C6 C5 C10 C4 177.4(5)
C8 C9 C10 C5 1.5(7)
C1 C9 C10 C5 179.9(4)
C8 C9 C10 C4 -176.3(4)
C1 C9 C10 C4 2.1(6)
C12 C4 C10 C5 -85.0(6)
C3 C4 C10 C5 148.2(5)
C12 C4 C10 C9 92.6(5)
C3 C4 C10 C9 -34.1(5)
C10 C4 C12 C13 -44.2(6)
C3 C4 C12 C13 80.7(5)
C10 C4 C12 C17 136.4(4)
C3 C4 C12 C17 -98.8(5)
C17 C12 C13 C14 2.9(7)
C4 C12 C13 C14 -176.6(5)
C12 C13 C14 C15 -3.2(8)
C13 C14 C15 C16 1.4(8)
C14 C15 C16 C17 0.6(9)
C15 C16 C17 C12 -0.9(9)
C13 C12 C17 C16 -0.9(7)
C4 C12 C17 C16 178.6(5)
C1 N2 C18 C20 104.5(5)
C3 N2 C18 C20 -79.0(5)
C1 N2 C18 C19 -21.5(6)
C3 N2 C18 C19 155.0(4)

loop_
_cod_related_entry_id
_cod_related_entry_database
_cod_related_entry_code
1 ChemSpider 21184619
